data_4081903
loop_
_publ_author_name
'Specht, Zephen G.'
'Grotjahn, Douglas B.'
'Moore, Curtis E.'
'Rheingold, Arnold L.'

_publ_section_title
;
 Effects of Hindrance in N-Pyridyl Imidazolylidenes Coordinated to Iridium
 on Structure and Catalysis
;
_journal_issue 21
_journal_name_full Organometallics
_journal_page_first 6400
_journal_paper_doi 10.1021/om400758b
_journal_volume 32
_journal_year 2013
_chemical_formula_moiety 'C23 H31 Cl Ir N3, 1/6(C6 H14)'
_chemical_formula_sum 'C24 H33.33 Cl Ir N3'
_chemical_formula_weight 591.52
_chemical_name_systematic
;
 ?
;
_space_group_crystal_system trigonal
_space_group_IT_number 148
_space_group_name_Hall '-R 3'
_space_group_name_H-M_alt 'R -3'
_symmetry_space_group_name_Hall '-R 3'
_symmetry_space_group_name_H-M 'R -3 :H'
_atom_sites_solution_hydrogens geom
_atom_sites_solution_primary direct
_atom_sites_solution_secondary difmap
_audit_creation_date 2013-07-27
_audit_creation_method
;
  Olex2 1.2-beta
  (compiled Apr 23 2013 17:59:47, GUI svn.r4466)
;
_cell_angle_alpha 90
_cell_angle_beta 90
_cell_angle_gamma 120
_cell_formula_units_Z 18
_cell_length_a 21.557(4)
_cell_length_b 21.557(4)
_cell_length_c 26.611(5)
_cell_measurement_reflns_used 5762
_cell_measurement_temperature 100
_cell_measurement_theta_max 27.511
_cell_measurement_theta_min 2.666
_cell_volume 10709(3)
_computing_cell_refinement 'SAINT v8.27A (Bruker, 2012)'
_computing_data_collection 'APEX2 v2013-2.0 (Bruker, 2013)'
_computing_data_reduction 'SAINT v8.27A (Bruker, 2012)'
_computing_molecular_graphics
;
O. V. Dolomanov, L. J. Bourhis, R. J. Gildea, J. A. K. Howard and H. Puschmann,
OLEX2: a complete structure solution, refinement and analysis program.
J. Appl. Cryst. (2009). 42, 339-341.
;
_computing_publication_material
;
O. V. Dolomanov, L. J. Bourhis, R. J. Gildea, J. A. K. Howard and H. Puschmann,
OLEX2: a complete structure solution, refinement and analysis program.
J. Appl. Cryst. (2009). 42, 339-341.
;
_computing_structure_refinement
;
XL, G.M. Sheldrick, Acta Cryst.
(2008). A64, 112-122
;
_computing_structure_solution
;
XT, G.M. Sheldrick, Acta Cryst.
(2008). A64, 112-122
;
_diffrn_ambient_temperature 100.0
_diffrn_detector 'Bruker APEX-II CCD'
_diffrn_detector_area_resol_mean 7.9
_diffrn_detector_type 'CCD Area Detector'
_diffrn_measured_fraction_theta_full 0.998
_diffrn_measured_fraction_theta_max 0.999
_diffrn_measurement_device 'Kappa Four-Circle Diffractometer'
_diffrn_measurement_device_type 'Bruker X8 APEX II'
_diffrn_measurement_method '\w and \f scans'
_diffrn_radiation_monochromator graphite
_diffrn_radiation_probe x-ray
_diffrn_radiation_type MoK\a
_diffrn_radiation_wavelength 0.71073
_diffrn_radiation_xray_symbol K-L~3~
_diffrn_reflns_av_R_equivalents 0.0640
_diffrn_reflns_av_unetI/netI 0.0484
_diffrn_reflns_Laue_measured_fraction_full 0.998
_diffrn_reflns_Laue_measured_fraction_max 0.999
_diffrn_reflns_limit_h_max 28
_diffrn_reflns_limit_h_min -28
_diffrn_reflns_limit_k_max 27
_diffrn_reflns_limit_k_min -28
_diffrn_reflns_limit_l_max 35
_diffrn_reflns_limit_l_min -35
_diffrn_reflns_number 35205
_diffrn_reflns_point_group_measured_fraction_full 0.998
_diffrn_reflns_point_group_measured_fraction_max 0.999
_diffrn_reflns_theta_full 25.000
_diffrn_reflns_theta_max 28.305
_diffrn_reflns_theta_min 1.880
_diffrn_source 'sealed tube'
_diffrn_source_type fine-focus
_diffrn_standards_number 0
_exptl_absorpt_coefficient_mu 5.737
_exptl_absorpt_correction_T_max 0.7457
_exptl_absorpt_correction_T_min 0.5656
_exptl_absorpt_correction_type multi-scan
_exptl_absorpt_process_details
;
SADABS-2012/1 (Bruker,2012) was used for absorption correction.
wR2(int) was 0.1076 before and 0.0588 after correction.
The Ratio of minimum to maximum transmission is 0.7585.
The \l/2 correction factor is 0.0015.
;
_exptl_crystal_colour Yellow
_exptl_crystal_colour_primary yellow
_exptl_crystal_density_diffrn 1.651
_exptl_crystal_description Block
_exptl_crystal_F_000 5262
_exptl_crystal_size_max 0.157
_exptl_crystal_size_mid 0.113
_exptl_crystal_size_min 0.084
_platon_squeeze_details
;
 SQUEEZE Found 3 voids containing one molecule of hexane in each.  Their
 formula was added to the formula for the unit cell and the electron density
 removed.
;
_refine_diff_density_max 0.893
_refine_diff_density_min -0.684
_refine_diff_density_rms 0.147
_refine_ls_extinction_method none
_refine_ls_goodness_of_fit_ref 1.028
_refine_ls_hydrogen_treatment constr
_refine_ls_matrix_type full
_refine_ls_number_parameters 262
_refine_ls_number_reflns 5926
_refine_ls_number_restraints 0
_refine_ls_restrained_S_all 1.028
_refine_ls_R_factor_all 0.0434
_refine_ls_R_factor_gt 0.0310
_refine_ls_shift/su_max 0.001
_refine_ls_shift/su_mean 0.000
_refine_ls_structure_factor_coef Fsqd
_refine_ls_weighting_details
;
 w=1/[\s^2^(Fo^2^)+(0.0294P)^2^]
 where P=(Fo^2^+2Fc^2^)/3
;
_refine_ls_weighting_scheme calc
_refine_ls_wR_factor_gt 0.0648
_refine_ls_wR_factor_ref 0.0681
_reflns_Friedel_coverage 0.000
_reflns_number_gt 4830
_reflns_number_total 5926
_reflns_threshold_expression 'I > 2\s(I)'
_cod_data_source_file om400758b_si_002.cif
_cod_data_source_block Grot418
_cod_depositor_comments
;
The following automatic conversions were performed:

'_diffrn_radiation_probe' value 'X-ray' changed to 'x-ray' according
to /home/saulius/struct/CIF-dictionaries/cif_core.dic dictionary
named 'cif_core.dic' version 2.4.2 from
2011-04-26.

'_exptl_crystal_colour_primary' value 'Yellow' changed
to 'yellow' according to
/home/saulius/struct/CIF-dictionaries/cif_core.dic dictionary named
'cif_core.dic' version 2.4.2 from 2011-04-26.

Automatic conversion script
Id: cif_fix_values 1891 2012-01-12 08:04:46Z andrius 
;
_cod_original_cell_volume 10709(4)
_cod_database_code 4081903
_olex2_refinement_description
;
1. Fixed Uiso
 At 1.2 times of:
  All C(H) groups
 At 1.5 times of:
  All C(H,H,H) groups
2.a Aromatic/amide H refined with riding coordinates:
 C2(H2), C3(H3), C8(H8), C9(H9)
2.b Idealised Me refined as rotating group:
 C4(H4A,H4B,H4C), C11(H11A,H11B,H11C), C12(H12A,H12B,H12C), C13(H13A,H13B,
 H13C), C19(H19A,H19B,H19C), C20(H20A,H20B,H20C), C21(H21A,H21B,H21C), C22(H22A,
 H22B,H22C), C23(H23A,H23B,H23C)
;
_shelx_estimated_absorpt_t_max 0.644
_shelx_estimated_absorpt_t_min 0.466
_shelx_space_group_comment
;
The symmetry employed for this shelxl refinement is uniquely defined
by the following loop, which should always be used as a source of
symmetry information in preference to the above space-group names.
They are only intended as comments.
;
_shelxl_version_number 2013-2

loop_
_space_group_symop_operation_xyz
'x, y, z'
'-y, x-y, z'
'-x+y, -x, z'
'x+2/3, y+1/3, z+1/3'
'-y+2/3, x-y+1/3, z+1/3'
'-x+y+2/3, -x+1/3, z+1/3'
'x+1/3, y+2/3, z+2/3'
'-y+1/3, x-y+2/3, z+2/3'
'-x+y+1/3, -x+2/3, z+2/3'
'-x, -y, -z'
'y, -x+y, -z'
'x-y, x, -z'
'-x+2/3, -y+1/3, -z+1/3'
'y+2/3, -x+y+1/3, -z+1/3'
'x-y+2/3, x+1/3, -z+1/3'
'-x+1/3, -y+2/3, -z+2/3'
'y+1/3, -x+y+2/3, -z+2/3'
'x-y+1/3, x+2/3, -z+2/3'

loop_
_atom_site_label
_atom_site_type_symbol
_atom_site_fract_x
_atom_site_fract_y
_atom_site_fract_z
_atom_site_U_iso_or_equiv
_atom_site_adp_type
_atom_site_occupancy
_atom_site_site_symmetry_order
_atom_site_calc_flag
_atom_site_refinement_flags_posn
_atom_site_refinement_flags_adp
Ir1 Ir 0.92134(2) 0.37593(2) 0.21126(2) 0.01467(5) Uani 1 1 d . .
Cl1 Cl 0.88812(6) 0.44936(6) 0.25942(4) 0.0248(2) Uani 1 1 d . .
N1 N 0.75837(17) 0.26224(17) 0.21523(12) 0.0223(8) Uani 1 1 d . .
N2 N 0.79628(16) 0.32010(16) 0.14600(11) 0.0140(7) Uani 1 1 d . .
N3 N 0.82779(16) 0.39349(16) 0.07494(12) 0.0144(7) Uani 1 1 d . .
C1 C 0.8185(2) 0.31254(19) 0.19273(14) 0.0145(8) Uani 1 1 d . .
C2 C 0.7004(2) 0.2379(2) 0.18312(16) 0.0241(10) Uani 1 1 d . .
H2 H 0.6525 0.2019 0.1903 0.029 Uiso 1 1 calc R U
C3 C 0.7240(2) 0.2744(2) 0.14013(15) 0.0193(9) Uani 1 1 d . .
H3 H 0.6962 0.2697 0.1112 0.023 Uiso 1 1 calc R U
C4 C 0.7533(2) 0.2416(3) 0.26860(16) 0.0378(12) Uani 1 1 d . .
H4A H 0.7466 0.1932 0.2710 0.057 Uiso 1 1 calc R U
H4B H 0.7124 0.2422 0.2841 0.057 Uiso 1 1 calc R U
H4C H 0.7974 0.2755 0.2861 0.057 Uiso 1 1 calc R U
C5 C 0.91217(19) 0.4202(2) 0.14522(15) 0.0152(8) Uani 1 1 d . .
C6 C 0.8477(2) 0.38019(19) 0.11849(14) 0.0149(8) Uani 1 1 d . .
C7 C 0.8759(2) 0.4551(2) 0.05192(14) 0.0169(8) Uani 1 1 d . .
C8 C 0.9402(2) 0.5013(2) 0.07430(15) 0.0205(9) Uani 1 1 d . .
H8 H 0.9725 0.5451 0.0582 0.025 Uiso 1 1 calc R U
C9 C 0.9586(2) 0.4840(2) 0.12087(15) 0.0206(9) Uani 1 1 d . .
H9 H 1.0033 0.5163 0.1359 0.025 Uiso 1 1 calc R U
C10 C 0.8531(2) 0.4674(2) 0.00021(15) 0.0195(9) Uani 1 1 d . .
C11 C 0.8524(2) 0.4114(2) -0.03641(16) 0.0269(10) Uani 1 1 d . .
H11A H 0.8383 0.4186 -0.0700 0.040 Uiso 1 1 calc R U
H11B H 0.8182 0.3632 -0.0245 0.040 Uiso 1 1 calc R U
H11C H 0.9004 0.4170 -0.0380 0.040 Uiso 1 1 calc R U
C12 C 0.9039(2) 0.5422(2) -0.02015(17) 0.0297(10) Uani 1 1 d . .
H12A H 0.8867 0.5479 -0.0530 0.045 Uiso 1 1 calc R U
H12B H 0.9519 0.5485 -0.0238 0.045 Uiso 1 1 calc R U
H12C H 0.9056 0.5781 0.0032 0.045 Uiso 1 1 calc R U
C13 C 0.7769(2) 0.4566(2) 0.00241(16) 0.0265(10) Uani 1 1 d . .
H13A H 0.7764 0.4923 0.0250 0.040 Uiso 1 1 calc R U
H13B H 0.7437 0.4084 0.0150 0.040 Uiso 1 1 calc R U
H13C H 0.7622 0.4622 -0.0313 0.040 Uiso 1 1 calc R U
C14 C 0.9855(2) 0.3286(3) 0.19184(16) 0.0293(11) Uani 1 1 d . .
C15 C 0.9481(2) 0.2945(2) 0.23842(16) 0.0234(9) Uani 1 1 d . .
C16 C 0.9699(2) 0.3474(2) 0.27601(15) 0.0199(9) Uani 1 1 d . .
C17 C 1.0240(2) 0.4147(2) 0.25368(17) 0.0236(10) Uani 1 1 d . .
C18 C 1.0349(2) 0.4028(3) 0.20373(17) 0.0287(10) Uani 1 1 d . .
C19 C 0.9849(3) 0.2915(3) 0.14410(18) 0.0516(16) Uani 1 1 d . .
H19A H 0.9389 0.2469 0.1409 0.077 Uiso 1 1 calc R U
H19B H 1.0239 0.2806 0.1448 0.077 Uiso 1 1 calc R U
H19C H 0.9915 0.3228 0.1154 0.077 Uiso 1 1 calc R U
C20 C 0.8979(3) 0.2155(2) 0.2437(2) 0.0456(14) Uani 1 1 d . .
H20A H 0.8751 0.2055 0.2768 0.068 Uiso 1 1 calc R U
H20B H 0.9247 0.1901 0.2402 0.068 Uiso 1 1 calc R U
H20C H 0.8610 0.1994 0.2175 0.068 Uiso 1 1 calc R U
C21 C 0.9464(3) 0.3403(3) 0.32936(17) 0.0427(14) Uani 1 1 d . .
H21A H 0.9272 0.3723 0.3357 0.064 Uiso 1 1 calc R U
H21B H 0.9873 0.3532 0.3516 0.064 Uiso 1 1 calc R U
H21C H 0.9091 0.2907 0.3359 0.064 Uiso 1 1 calc R U
C22 C 1.0609(3) 0.4850(3) 0.2820(2) 0.0502(16) Uani 1 1 d . .
H22A H 1.0946 0.5230 0.2595 0.075 Uiso 1 1 calc R U
H22B H 1.0870 0.4808 0.3107 0.075 Uiso 1 1 calc R U
H22C H 1.0251 0.4968 0.2940 0.075 Uiso 1 1 calc R U
C23 C 1.0910(3) 0.4559(3) 0.1685(2) 0.0594(18) Uani 1 1 d . .
H23A H 1.0712 0.4487 0.1345 0.089 Uiso 1 1 calc R U
H23B H 1.1325 0.4488 0.1684 0.089 Uiso 1 1 calc R U
H23C H 1.1059 0.5047 0.1797 0.089 Uiso 1 1 calc R U

loop_
_atom_site_aniso_label
_atom_site_aniso_U_11
_atom_site_aniso_U_22
_atom_site_aniso_U_33
_atom_site_aniso_U_23
_atom_site_aniso_U_13
_atom_site_aniso_U_12
Ir1 0.01249(8) 0.01641(9) 0.01613(9) -0.00060(6) -0.00098(6) 0.00798(7)
Cl1 0.0277(5) 0.0349(6) 0.0238(5) -0.0069(5) -0.0051(4) 0.0245(5)
N1 0.0162(17) 0.0206(18) 0.0211(19) 0.0092(15) 0.0004(14) 0.0024(15)
N2 0.0141(16) 0.0114(15) 0.0140(16) 0.0036(13) 0.0027(13) 0.0045(13)
N3 0.0129(16) 0.0145(16) 0.0164(17) 0.0042(13) 0.0032(13) 0.0072(13)
C1 0.0145(19) 0.0117(18) 0.0160(19) 0.0018(15) 0.0012(15) 0.0056(16)
C2 0.013(2) 0.024(2) 0.026(2) 0.0053(19) -0.0064(17) 0.0021(18)
C3 0.014(2) 0.016(2) 0.024(2) -0.0002(17) -0.0050(17) 0.0045(17)
C4 0.028(3) 0.046(3) 0.023(2) 0.015(2) -0.002(2) 0.006(2)
C5 0.0111(18) 0.0151(19) 0.023(2) -0.0023(16) -0.0017(16) 0.0092(16)
C6 0.0141(19) 0.0116(18) 0.019(2) -0.0011(15) 0.0018(16) 0.0066(16)
C7 0.020(2) 0.017(2) 0.018(2) 0.0025(16) 0.0042(16) 0.0124(17)
C8 0.019(2) 0.016(2) 0.024(2) 0.0075(17) 0.0075(17) 0.0072(17)
C9 0.0122(19) 0.017(2) 0.030(2) -0.0002(18) 0.0010(17) 0.0056(17)
C10 0.024(2) 0.020(2) 0.016(2) 0.0045(17) 0.0056(17) 0.0113(18)
C11 0.034(3) 0.032(3) 0.023(2) 0.0018(19) 0.0025(19) 0.023(2)
C12 0.036(3) 0.023(2) 0.028(3) 0.010(2) 0.008(2) 0.014(2)
C13 0.030(2) 0.034(3) 0.022(2) 0.0076(19) 0.0001(19) 0.021(2)
C14 0.040(3) 0.053(3) 0.016(2) -0.008(2) -0.006(2) 0.039(3)
C15 0.024(2) 0.028(2) 0.025(2) -0.0029(19) -0.0097(18) 0.019(2)
C16 0.021(2) 0.030(2) 0.018(2) -0.0022(18) -0.0028(17) 0.0195(19)
C17 0.017(2) 0.027(2) 0.035(3) -0.007(2) -0.0106(18) 0.0165(19)
C18 0.025(2) 0.044(3) 0.030(3) 0.008(2) 0.006(2) 0.028(2)
C19 0.081(4) 0.088(4) 0.025(3) -0.022(3) -0.019(3) 0.071(4)
C20 0.049(3) 0.019(2) 0.069(4) 0.001(2) -0.018(3) 0.017(2)
C21 0.059(3) 0.082(4) 0.019(2) 0.005(3) 0.004(2) 0.059(3)
C22 0.036(3) 0.038(3) 0.087(4) -0.035(3) -0.034(3) 0.026(3)
C23 0.042(3) 0.082(4) 0.070(4) 0.044(4) 0.033(3) 0.043(3)

loop_
_atom_type_symbol
_atom_type_description
_atom_type_scat_dispersion_real
_atom_type_scat_dispersion_imag
_atom_type_scat_source
C C 0.0033 0.0016 'International Tables Vol C Tables 4.2.6.8 and 6.1.1.4'
H H 0.0000 0.0000 'International Tables Vol C Tables 4.2.6.8 and 6.1.1.4'
Cl Cl 0.1484 0.1585 'International Tables Vol C Tables 4.2.6.8 and 6.1.1.4'
N N 0.0061 0.0033 'International Tables Vol C Tables 4.2.6.8 and 6.1.1.4'
Ir Ir -1.4442 7.9887 'International Tables Vol C Tables 4.2.6.8 and 6.1.1.4'

loop_
_geom_angle_atom_site_label_1
_geom_angle_atom_site_label_2
_geom_angle_atom_site_label_3
_geom_angle
C1 Ir1 Cl1 89.30(11)
C1 Ir1 C5 77.00(15)
C1 Ir1 C14 111.89(16)
C1 Ir1 C15 100.22(15)
C1 Ir1 C16 120.62(15)
C1 Ir1 C17 158.48(16)
C1 Ir1 C18 148.84(16)
C5 Ir1 Cl1 91.20(10)
C5 Ir1 C14 104.37(15)
C5 Ir1 C15 140.07(15)
C5 Ir1 C16 160.93(15)
C5 Ir1 C17 124.32(15)
C5 Ir1 C18 98.66(15)
C14 Ir1 Cl1 155.85(12)
C14 Ir1 C15 38.96(16)
C14 Ir1 C16 63.79(15)
C14 Ir1 C17 63.18(16)
C14 Ir1 C18 38.53(17)
C15 Ir1 Cl1 128.72(11)
C15 Ir1 C16 36.66(14)
C15 Ir1 C17 62.18(15)
C15 Ir1 C18 63.22(16)
C16 Ir1 Cl1 95.95(10)
C17 Ir1 Cl1 92.83(11)
C17 Ir1 C16 37.86(15)
C18 Ir1 Cl1 121.79(13)
C18 Ir1 C16 62.61(15)
C18 Ir1 C17 36.42(15)
C1 N1 C2 110.8(3)
C1 N1 C4 124.6(3)
C2 N1 C4 124.3(3)
C1 N2 C3 110.9(3)
C1 N2 C6 114.6(3)
C3 N2 C6 133.3(3)
C6 N3 C7 116.0(3)
N1 C1 Ir1 137.2(3)
N1 C1 N2 104.3(3)
N2 C1 Ir1 118.4(3)
N1 C2 H2 126.3
C3 C2 N1 107.4(3)
C3 C2 H2 126.3
N2 C3 H3 126.7
C2 C3 N2 106.6(3)
C2 C3 H3 126.7
N1 C4 H4A 109.5
N1 C4 H4B 109.5
N1 C4 H4C 109.5
H4A C4 H4B 109.5
H4A C4 H4C 109.5
H4B C4 H4C 109.5
C6 C5 Ir1 116.3(3)
C9 C5 Ir1 131.9(3)
C9 C5 C6 111.8(3)
N3 C6 N2 117.5(3)
N3 C6 C5 129.9(3)
C5 C6 N2 112.4(3)
N3 C7 C8 120.9(3)
N3 C7 C10 115.0(3)
C8 C7 C10 124.1(3)
C7 C8 H8 119.8
C7 C8 C9 120.4(4)
C9 C8 H8 119.8
C5 C9 C8 120.8(4)
C5 C9 H9 119.6
C8 C9 H9 119.6
C7 C10 C11 108.1(3)
C7 C10 C13 110.5(3)
C12 C10 C7 112.4(3)
C12 C10 C11 108.8(3)
C12 C10 C13 108.8(3)
C13 C10 C11 108.2(3)
C10 C11 H11A 109.5
C10 C11 H11B 109.5
C10 C11 H11C 109.5
H11A C11 H11B 109.5
H11A C11 H11C 109.5
H11B C11 H11C 109.5
C10 C12 H12A 109.5
C10 C12 H12B 109.5
C10 C12 H12C 109.5
H12A C12 H12B 109.5
H12A C12 H12C 109.5
H12B C12 H12C 109.5
C10 C13 H13A 109.5
C10 C13 H13B 109.5
C10 C13 H13C 109.5
H13A C13 H13B 109.5
H13A C13 H13C 109.5
H13B C13 H13C 109.5
C15 C14 Ir1 73.1(2)
C15 C14 C19 126.6(5)
C18 C14 Ir1 73.4(2)
C18 C14 C15 106.7(4)
C18 C14 C19 125.6(4)
C19 C14 Ir1 128.3(3)
C14 C15 Ir1 67.9(2)
C14 C15 C20 123.6(4)
C16 C15 Ir1 72.9(2)
C16 C15 C14 108.6(4)
C16 C15 C20 127.7(4)
C20 C15 Ir1 127.0(3)
C15 C16 Ir1 70.5(2)
C15 C16 C17 107.0(4)
C15 C16 C21 129.4(4)
C17 C16 Ir1 70.5(2)
C17 C16 C21 123.5(4)
C21 C16 Ir1 125.2(3)
C16 C17 Ir1 71.6(2)
C16 C17 C22 123.5(4)
C18 C17 Ir1 71.2(2)
C18 C17 C16 109.3(4)
C18 C17 C22 127.2(5)
C22 C17 Ir1 123.4(3)
C14 C18 Ir1 68.0(2)
C14 C18 C23 124.9(5)
C17 C18 Ir1 72.4(2)
C17 C18 C14 108.2(4)
C17 C18 C23 126.8(5)
C23 C18 Ir1 128.0(3)
C14 C19 H19A 109.5
C14 C19 H19B 109.5
C14 C19 H19C 109.5
H19A C19 H19B 109.5
H19A C19 H19C 109.5
H19B C19 H19C 109.5
C15 C20 H20A 109.5
C15 C20 H20B 109.5
C15 C20 H20C 109.5
H20A C20 H20B 109.5
H20A C20 H20C 109.5
H20B C20 H20C 109.5
C16 C21 H21A 109.5
C16 C21 H21B 109.5
C16 C21 H21C 109.5
H21A C21 H21B 109.5
H21A C21 H21C 109.5
H21B C21 H21C 109.5
C17 C22 H22A 109.5
C17 C22 H22B 109.5
C17 C22 H22C 109.5
H22A C22 H22B 109.5
H22A C22 H22C 109.5
H22B C22 H22C 109.5
C18 C23 H23A 109.5
C18 C23 H23B 109.5
C18 C23 H23C 109.5
H23A C23 H23B 109.5
H23A C23 H23C 109.5
H23B C23 H23C 109.5

loop_
_geom_bond_atom_site_label_1
_geom_bond_atom_site_label_2
_geom_bond_distance
Ir1 Cl1 2.4072(10)
Ir1 C1 1.999(4)
Ir1 C5 2.056(4)
Ir1 C14 2.152(4)
Ir1 C15 2.223(4)
Ir1 C16 2.255(4)
Ir1 C17 2.240(4)
Ir1 C18 2.225(4)
N1 C1 1.345(5)
N1 C2 1.383(5)
N1 C4 1.476(5)
N2 C1 1.371(5)
N2 C3 1.374(4)
N2 C6 1.417(5)
N3 C6 1.317(5)
N3 C7 1.356(5)
C2 H2 0.9500
C2 C3 1.336(5)
C3 H3 0.9500
C4 H4A 0.9800
C4 H4B 0.9800
C4 H4C 0.9800
C5 C6 1.407(5)
C5 C9 1.392(5)
C7 C8 1.374(5)
C7 C10 1.528(5)
C8 H8 0.9500
C8 C9 1.407(5)
C9 H9 0.9500
C10 C11 1.546(6)
C10 C12 1.524(5)
C10 C13 1.540(5)
C11 H11A 0.9800
C11 H11B 0.9800
C11 H11C 0.9800
C12 H12A 0.9800
C12 H12B 0.9800
C12 H12C 0.9800
C13 H13A 0.9800
C13 H13B 0.9800
C13 H13C 0.9800
C14 C15 1.461(6)
C14 C18 1.446(7)
C14 C19 1.497(6)
C15 C16 1.409(5)
C15 C20 1.500(6)
C16 C17 1.458(6)
C16 C21 1.490(6)
C17 C18 1.396(6)
C17 C22 1.514(6)
C18 C23 1.505(6)
C19 H19A 0.9800
C19 H19B 0.9800
C19 H19C 0.9800
C20 H20A 0.9800
C20 H20B 0.9800
C20 H20C 0.9800
C21 H21A 0.9800
C21 H21B 0.9800
C21 H21C 0.9800
C22 H22A 0.9800
C22 H22B 0.9800
C22 H22C 0.9800
C23 H23A 0.9800
C23 H23B 0.9800
C23 H23C 0.9800

loop_
_platon_squeeze_void_nr
_platon_squeeze_void_average_x
_platon_squeeze_void_average_y
_platon_squeeze_void_average_z
_platon_squeeze_void_volume
_platon_squeeze_void_count_electrons
_platon_squeeze_void_content
1 0.000 0.000 0.000 53 2 ' '
2 0.000 0.000 0.500 168 64 '1 Hexane Molecule'
3 0.333 0.667 0.167 167 64 '1 Hexane Molecule'
4 0.333 0.667 0.667 52 2 ' '
5 0.667 0.333 0.833 167 64 '1 Hexane Molecule'
6 0.667 0.333 0.333 52 2 ' '
